data_7020548
loop_
_publ_author_name
'Derrah, Eric J.'
'Martin, Carmen'
'Ladeira, Sonia'
'Miqueu, Karinne'
'Bouhadir, Ghenwa'
'Bourissou, Didier'

_publ_section_title
;
 Coordination of a diphosphine-phosphine oxide to Au, Ag and Rh: when
 polyfunctionality rhymes with versatility.
;
_journal_issue 47
_journal_name_full 'Dalton transactions (Cambridge, England : 2003)'
_journal_page_first 14274
_journal_page_last 14280
_journal_paper_doi 10.1039/c2dt31848b
_journal_volume 41
_journal_year 2012
_chemical_compound_source 'synthesis as described'
_chemical_formula_moiety 'C30 H41 Au Cl O P3'
_chemical_formula_sum 'C30 H41 Au Cl O P3'
_chemical_formula_weight 742.96
_chemical_name_systematic
;
?
;
_space_group_IT_number 61
_symmetry_cell_setting orthorhombic
_symmetry_Int_Tables_number 61
_symmetry_space_group_name_Hall '-P 2ac 2ab'
_symmetry_space_group_name_H-M 'P b c a'
_atom_sites_solution_hydrogens geom
_atom_sites_solution_primary direct
_atom_sites_solution_secondary difmap
_cell_angle_alpha 90
_cell_angle_beta 90
_cell_angle_gamma 90
_cell_formula_units_Z 8
_cell_length_a 15.4329(3)
_cell_length_b 15.7352(3)
_cell_length_c 25.7359(5)
_cell_measurement_reflns_used 9780
_cell_measurement_temperature 193(2)
_cell_measurement_theta_max 27.37
_cell_measurement_theta_min 2.43
_cell_measurement_wavelength 0.71073
_cell_volume 6249.7(2)
_computing_cell_refinement 'Bruker SMART'
_computing_data_collection 'Bruker SMART'
_computing_data_reduction 'Bruker SAINT'
_computing_molecular_graphics 'Ortep-3 for Windows (Farrugia, 1997)'
_computing_publication_material 'WinGX publication routines (Farrugia, 1999)'
_computing_structure_refinement 'SHELXL-97 (Sheldrick, 2008)'
_computing_structure_solution 'SHELXS-97 (Sheldrick, 1990)'
_diffrn_ambient_temperature 193(2)
_diffrn_measured_fraction_theta_full 0.996
_diffrn_measured_fraction_theta_max 0.996
_diffrn_measurement_device_type 'CCD area detector'
_diffrn_measurement_method 'phi and omega scans'
_diffrn_radiation_monochromator graphite
_diffrn_radiation_probe x-ray
_diffrn_radiation_source 'fine-focus sealed tube'
_diffrn_radiation_type MoK\a
_diffrn_radiation_wavelength 0.71073
_diffrn_reflns_av_R_equivalents 0.0551
_diffrn_reflns_av_unetI/netI 0.0328
_diffrn_reflns_limit_h_max 22
_diffrn_reflns_limit_h_min -22
_diffrn_reflns_limit_k_max 22
_diffrn_reflns_limit_k_min -21
_diffrn_reflns_limit_l_max 36
_diffrn_reflns_limit_l_min -36
_diffrn_reflns_number 103280
_diffrn_reflns_theta_full 30.71
_diffrn_reflns_theta_max 30.71
_diffrn_reflns_theta_min 2.01
_exptl_absorpt_coefficient_mu 4.968
_exptl_absorpt_correction_T_max 0.680
_exptl_absorpt_correction_T_min 0.145
_exptl_absorpt_correction_type multi-scan
_exptl_absorpt_process_details 'SADABS (Bruker-AXS)'
_exptl_crystal_colour colourless
_exptl_crystal_density_diffrn 1.579
_exptl_crystal_density_method 'not measured'
_exptl_crystal_description block
_exptl_crystal_F_000 2960
_exptl_crystal_size_max 0.5
_exptl_crystal_size_mid 0.34
_exptl_crystal_size_min 0.08
_refine_diff_density_max 1.549
_refine_diff_density_min -0.797
_refine_diff_density_rms 0.124
_refine_ls_extinction_method none
_refine_ls_goodness_of_fit_ref 1.076
_refine_ls_hydrogen_treatment constr
_refine_ls_matrix_type full
_refine_ls_number_parameters 358
_refine_ls_number_reflns 9682
_refine_ls_number_restraints 78
_refine_ls_restrained_S_all 1.073
_refine_ls_R_factor_all 0.0735
_refine_ls_R_factor_gt 0.0344
_refine_ls_shift/su_max 0.003
_refine_ls_shift/su_mean 0
_refine_ls_structure_factor_coef Fsqd
_refine_ls_weighting_details 'calc w=1/[\s^2^(Fo^2^)+(0.0339P)^2^+13.8798P] where P=(Fo^2^+2Fc^2^)/3'
_refine_ls_weighting_scheme calc
_refine_ls_wR_factor_gt 0.0753
_refine_ls_wR_factor_ref 0.0929
_reflns_number_gt 6405
_reflns_number_total 9682
_reflns_threshold_expression >2sigma(I)
_cod_data_source_file c2dt31848b.txt
_cod_data_source_block 3
_cod_database_code 7020548

loop_
_symmetry_equiv_pos_as_xyz
'x, y, z'
'-x+1/2, -y, z+1/2'
'-x, y+1/2, -z+1/2'
'x+1/2, -y+1/2, -z'
'-x, -y, -z'
'x-1/2, y, -z-1/2'
'x, -y-1/2, z-1/2'
'-x-1/2, y-1/2, z'

loop_
_atom_site_label
_atom_site_type_symbol
_atom_site_fract_x
_atom_site_fract_y
_atom_site_fract_z
_atom_site_U_iso_or_equiv
_atom_site_adp_type
_atom_site_occupancy
_atom_site_symmetry_multiplicity
_atom_site_calc_flag
_atom_site_refinement_flags
_atom_site_disorder_assembly
_atom_site_disorder_group
C1 C 0.0565(2) 0.3036(2) 0.51423(15) 0.0304(8) Uani 1 1 d . . .
C2 C 0.1081(3) 0.2534(3) 0.54624(19) 0.0490(12) Uani 1 1 d . . .
H2 H 0.1543 0.2214 0.5317 0.059 Uiso 1 1 calc R . .
C3 C 0.0924(4) 0.2498(4) 0.5990(2) 0.0695(18) Uani 1 1 d . . .
H3 H 0.128 0.2154 0.6206 0.083 Uiso 1 1 calc R . .
C4 C 0.0259(4) 0.2955(4) 0.62033(19) 0.0630(16) Uani 1 1 d . . .
H4 H 0.016 0.2936 0.6567 0.076 Uiso 1 1 calc R . .
C5 C -0.0263(4) 0.3440(3) 0.58928(19) 0.0499(12) Uani 1 1 d . . .
H5 H -0.0731 0.3747 0.6041 0.06 Uiso 1 1 calc R . .
C6 C -0.0113(3) 0.3485(3) 0.53644(17) 0.0379(9) Uani 1 1 d . . .
H6 H -0.0477 0.3826 0.5152 0.045 Uiso 1 1 calc R . .
C7 C -0.0168(2) 0.3390(2) 0.41346(14) 0.0261(7) Uani 1 1 d . . .
C8 C -0.0324(3) 0.4271(2) 0.41438(15) 0.0313(8) Uani 1 1 d . . .
H8 H 0.0098 0.4635 0.4296 0.038 Uiso 1 1 calc R . .
C9 C -0.1069(3) 0.4627(3) 0.39399(18) 0.0401(10) Uani 1 1 d . . .
H9 H -0.1149 0.5225 0.3944 0.048 Uiso 1 1 calc R . .
C10 C -0.1686(3) 0.4109(3) 0.3733(2) 0.0494(12) Uani 1 1 d . . .
H10 H -0.2206 0.4345 0.3599 0.059 Uiso 1 1 calc R . .
C11 C -0.1554(3) 0.3239(3) 0.3719(2) 0.0461(11) Uani 1 1 d . . .
H11 H -0.1993 0.2889 0.3573 0.055 Uiso 1 1 calc R . .
C12 C -0.0803(2) 0.2855(2) 0.39095(15) 0.0292(8) Uani 1 1 d . . .
C13 C 0.1565(2) 0.3974(2) 0.43783(16) 0.0304(8) Uani 1 1 d . . .
C14 C 0.1743(3) 0.4482(3) 0.48076(18) 0.0368(9) Uani 1 1 d . . .
H14 H 0.1517 0.433 0.5138 0.044 Uiso 1 1 calc R . .
C15 C 0.2247(3) 0.5209(3) 0.4760(2) 0.0457(11) Uani 1 1 d . . .
H15 H 0.2366 0.5553 0.5055 0.055 Uiso 1 1 calc R . .
C16 C 0.2575(3) 0.5426(3) 0.4279(2) 0.0509(13) Uani 1 1 d . . .
H16 H 0.2911 0.5928 0.4242 0.061 Uiso 1 1 calc R . .
C17 C 0.2416(3) 0.4917(3) 0.3849(2) 0.0439(11) Uani 1 1 d . . .
H17 H 0.2656 0.5071 0.3522 0.053 Uiso 1 1 calc R . .
C18 C 0.1909(2) 0.4181(2) 0.38856(18) 0.0342(9) Uani 1 1 d . A .
C19 C -0.0594(3) 0.1182(3) 0.44334(17) 0.0376(9) Uani 1 1 d . . .
H19 H 0.0012 0.1281 0.4557 0.045 Uiso 1 1 calc R . .
C20 C -0.1228(4) 0.1566(3) 0.4822(2) 0.0564(13) Uani 1 1 d . . .
H20A H -0.1817 0.1534 0.4681 0.085 Uiso 1 1 calc R . .
H20B H -0.1075 0.2162 0.4885 0.085 Uiso 1 1 calc R . .
H20C H -0.1199 0.125 0.5149 0.085 Uiso 1 1 calc R . .
C21 C -0.0755(4) 0.0222(3) 0.4388(2) 0.0552(13) Uani 1 1 d . . .
H21A H -0.0702 -0.0041 0.4731 0.083 Uiso 1 1 calc R . .
H21B H -0.0327 -0.0028 0.4152 0.083 Uiso 1 1 calc R . .
H21C H -0.1339 0.0123 0.4251 0.083 Uiso 1 1 calc R . .
C22 C 0.0198(3) 0.1573(2) 0.33678(15) 0.0307(8) Uani 1 1 d . . .
H22 H 0.0697 0.1887 0.3524 0.037 Uiso 1 1 calc R . .
C23 C 0.0459(3) 0.0642(3) 0.33112(18) 0.0414(10) Uani 1 1 d . . .
H23A H -0.0042 0.031 0.3194 0.062 Uiso 1 1 calc R . .
H23B H 0.0657 0.0424 0.3647 0.062 Uiso 1 1 calc R . .
H23C H 0.0927 0.0593 0.3056 0.062 Uiso 1 1 calc R . .
C24 C -0.0011(3) 0.1981(3) 0.28397(17) 0.0439(10) Uani 1 1 d . . .
H24A H 0.0476 0.1894 0.2602 0.066 Uiso 1 1 calc R . .
H24B H -0.0111 0.2591 0.2887 0.066 Uiso 1 1 calc R . .
H24C H -0.0533 0.1717 0.2694 0.066 Uiso 1 1 calc R . .
C28 C 0.1538(4) 0.4332(3) 0.27930(19) 0.0603(15) Uani 1 1 d . A .
H28 H 0.2076 0.4686 0.2782 0.072 Uiso 1 1 calc R . .
C29 C 0.0766(5) 0.4893(4) 0.2912(2) 0.079(2) Uani 1 1 d . . .
H29A H 0.0701 0.5318 0.2636 0.119 Uiso 1 1 calc R . .
H29B H 0.0857 0.5181 0.3245 0.119 Uiso 1 1 calc R . .
H29C H 0.0242 0.4544 0.2931 0.119 Uiso 1 1 calc R . .
C30 C 0.1405(5) 0.3899(4) 0.2266(2) 0.077(2) Uani 1 1 d . . .
H30A H 0.0865 0.3571 0.2272 0.116 Uiso 1 1 calc R . .
H30B H 0.1892 0.3518 0.2195 0.116 Uiso 1 1 calc R . .
H30C H 0.1371 0.4332 0.1993 0.116 Uiso 1 1 calc R . .
O1 O 0.12235(17) 0.22334(16) 0.43029(11) 0.0311(6) Uani 1 1 d . . .
P1 P 0.08414(6) 0.30608(6) 0.44566(4) 0.02517(18) Uani 1 1 d . . .
P2 P -0.07424(6) 0.17048(6) 0.37973(4) 0.0288(2) Uani 1 1 d . . .
Cl1 Cl -0.31263(7) 0.08742(8) 0.28989(5) 0.0510(3) Uani 1 1 d . . .
Au1 Au -0.194253(10) 0.126390(10) 0.337773(6) 0.03408(5) Uani 1 1 d . . .
P3 P 0.16385(8) 0.35180(7) 0.33150(5) 0.0399(3) Uani 1 1 d D . .
C25 C 0.2633(5) 0.2982(4) 0.3070(3) 0.0376(15) Uani 0.64 1 d PDU A 1
H25 H 0.2481 0.2737 0.2723 0.045 Uiso 0.64 1 calc PR A 1
C26 C 0.2816(5) 0.2231(6) 0.3427(4) 0.053(2) Uani 0.64 1 d PDU A 1
H26A H 0.3289 0.189 0.3282 0.08 Uiso 0.64 1 calc PR A 1
H26B H 0.2294 0.188 0.3458 0.08 Uiso 0.64 1 calc PR A 1
H26C H 0.2983 0.2441 0.3771 0.08 Uiso 0.64 1 calc PR A 1
C27 C 0.3425(7) 0.3541(8) 0.2986(4) 0.055(3) Uani 0.64 1 d PDU A 1
H27A H 0.3628 0.3759 0.3321 0.082 Uiso 0.64 1 calc PR A 1
H27B H 0.3271 0.4018 0.2759 0.082 Uiso 0.64 1 calc PR A 1
H27C H 0.3886 0.3206 0.2823 0.082 Uiso 0.64 1 calc PR A 1
C25' C 0.2778(7) 0.2983(7) 0.3368(6) 0.040(3) Uani 0.36 1 d PDU A 2
H25' H 0.2859 0.2844 0.3744 0.048 Uiso 0.36 1 calc PR A 2
C26' C 0.2741(10) 0.2140(8) 0.3086(7) 0.054(4) Uani 0.36 1 d PDU A 2
H26D H 0.2649 0.224 0.2714 0.082 Uiso 0.36 1 calc PR A 2
H26E H 0.2262 0.1799 0.3224 0.082 Uiso 0.36 1 calc PR A 2
H26F H 0.3288 0.1835 0.3137 0.082 Uiso 0.36 1 calc PR A 2
C27' C 0.3546(12) 0.3535(14) 0.3216(8) 0.056(6) Uani 0.36 1 d PDU A 2
H27D H 0.406 0.3176 0.3172 0.084 Uiso 0.36 1 calc PR A 2
H27E H 0.3654 0.3956 0.3489 0.084 Uiso 0.36 1 calc PR A 2
H27F H 0.3419 0.3826 0.2888 0.084 Uiso 0.36 1 calc PR A 2

loop_
_atom_site_aniso_label
_atom_site_aniso_U_11
_atom_site_aniso_U_22
_atom_site_aniso_U_33
_atom_site_aniso_U_23
_atom_site_aniso_U_13
_atom_site_aniso_U_12
C1 0.0302(19) 0.0278(18) 0.033(2) 0.0025(16) -0.0030(15) -0.0071(15)
C2 0.041(2) 0.061(3) 0.045(3) 0.013(2) -0.006(2) 0.004(2)
C3 0.057(3) 0.109(5) 0.043(3) 0.028(3) -0.009(3) 0.004(3)
C4 0.072(4) 0.090(4) 0.026(2) 0.001(3) 0.003(2) -0.023(3)
C5 0.059(3) 0.045(3) 0.046(3) -0.004(2) 0.010(2) -0.009(2)
C6 0.047(2) 0.031(2) 0.036(2) -0.0023(17) 0.0029(18) -0.0006(18)
C7 0.0257(17) 0.0238(17) 0.0289(18) -0.0003(14) -0.0005(14) 0.0032(14)
C8 0.034(2) 0.0256(18) 0.035(2) -0.0031(16) -0.0055(16) 0.0010(15)
C9 0.041(2) 0.027(2) 0.052(3) -0.0026(18) -0.012(2) 0.0081(17)
C10 0.039(2) 0.038(2) 0.071(3) -0.004(2) -0.024(2) 0.009(2)
C11 0.037(2) 0.033(2) 0.068(3) -0.011(2) -0.020(2) 0.0040(18)
C12 0.0251(17) 0.0266(18) 0.036(2) -0.0020(15) -0.0016(15) 0.0010(15)
C13 0.0223(17) 0.0238(17) 0.045(2) 0.0063(16) -0.0062(16) -0.0004(14)
C14 0.031(2) 0.032(2) 0.048(2) 0.0071(18) -0.0097(17) -0.0027(16)
C15 0.038(2) 0.031(2) 0.069(3) -0.002(2) -0.017(2) -0.0061(18)
C16 0.033(2) 0.032(2) 0.088(4) 0.015(3) -0.010(2) -0.0101(18)
C17 0.033(2) 0.030(2) 0.068(3) 0.014(2) 0.001(2) -0.0082(17)
C18 0.0236(18) 0.0241(18) 0.055(3) 0.0075(17) 0.0022(17) 0.0018(15)
C19 0.037(2) 0.038(2) 0.038(2) 0.0077(18) -0.0013(17) -0.0103(18)
C20 0.066(3) 0.053(3) 0.051(3) 0.000(2) 0.019(3) -0.019(3)
C21 0.064(3) 0.039(3) 0.062(3) 0.018(2) 0.003(3) -0.003(2)
C22 0.0306(19) 0.0263(17) 0.035(2) -0.0011(16) 0.0015(16) 0.0010(15)
C23 0.041(2) 0.037(2) 0.047(3) 0.0013(19) 0.0024(19) 0.0123(18)
C24 0.055(3) 0.038(2) 0.038(2) 0.0037(19) 0.001(2) 0.001(2)
C28 0.107(5) 0.032(2) 0.042(3) 0.003(2) 0.022(3) -0.010(3)
C29 0.147(6) 0.051(3) 0.039(3) 0.007(2) -0.005(3) 0.032(4)
C30 0.136(6) 0.050(3) 0.045(3) -0.002(2) 0.034(4) -0.015(4)
O1 0.0306(14) 0.0231(13) 0.0397(15) 0.0034(11) -0.0004(11) 0.0054(11)
P1 0.0231(4) 0.0212(4) 0.0312(5) 0.0024(4) -0.0017(4) -0.0002(3)
P2 0.0267(5) 0.0236(4) 0.0361(5) -0.0010(4) -0.0014(4) -0.0009(4)
Cl1 0.0402(6) 0.0543(7) 0.0585(7) -0.0088(6) -0.0156(5) -0.0040(5)
Au1 0.03040(8) 0.02915(8) 0.04271(9) -0.00303(7) -0.00493(6) -0.00231(6)
P3 0.0438(6) 0.0230(5) 0.0529(7) 0.0051(5) 0.0186(5) 0.0003(4)
C25 0.044(4) 0.030(3) 0.038(4) -0.004(3) 0.007(3) 0.002(3)
C26 0.047(4) 0.051(5) 0.061(6) 0.014(4) 0.011(4) 0.022(4)
C27 0.055(6) 0.045(5) 0.064(7) -0.021(5) 0.029(5) -0.010(4)
C25' 0.039(6) 0.032(6) 0.050(8) -0.006(6) 0.015(6) -0.001(5)
C26' 0.062(9) 0.032(6) 0.069(10) -0.007(7) 0.018(9) -0.005(6)
C27' 0.039(8) 0.050(9) 0.080(15) -0.025(11) 0.019(9) -0.013(6)

loop_
_atom_type_symbol
_atom_type_description
_atom_type_scat_dispersion_real
_atom_type_scat_dispersion_imag
_atom_type_scat_source
C C 0.0033 0.0016 'International Tables Vol C Tables 4.2.6.8 and 6.1.1.4'
H H 0 0 'International Tables Vol C Tables 4.2.6.8 and 6.1.1.4'
O O 0.0106 0.006 'International Tables Vol C Tables 4.2.6.8 and 6.1.1.4'
P P 0.1023 0.0942 'International Tables Vol C Tables 4.2.6.8 and 6.1.1.4'
Cl Cl 0.1484 0.1585 'International Tables Vol C Tables 4.2.6.8 and 6.1.1.4'
Au Au -2.0133 8.8022 'International Tables Vol C Tables 4.2.6.8 and 6.1.1.4'

loop_
_geom_angle_atom_site_label_1
_geom_angle_atom_site_label_2
_geom_angle_atom_site_label_3
_geom_angle
C6 C1 C2 118.5(4)
C6 C1 P1 124.6(3)
C2 C1 P1 116.9(3)
C3 C2 C1 120.4(5)
C3 C2 H2 119.8
C1 C2 H2 119.8
C4 C3 C2 120.2(5)
C4 C3 H3 119.9
C2 C3 H3 119.9
C5 C4 C3 120.1(5)
C5 C4 H4 119.9
C3 C4 H4 119.9
C4 C5 C6 120.3(5)
C4 C5 H5 119.8
C6 C5 H5 119.8
C5 C6 C1 120.4(4)
C5 C6 H6 119.8
C1 C6 H6 119.8
C8 C7 C12 118.3(3)
C8 C7 P1 114.5(3)
C12 C7 P1 127.1(3)
C9 C8 C7 122.3(4)
C9 C8 H8 118.8
C7 C8 H8 118.8
C10 C9 C8 119.2(4)
C10 C9 H9 120.4
C8 C9 H9 120.4
C9 C10 C11 120.0(4)
C9 C10 H10 120
C11 C10 H10 120
C10 C11 C12 122.6(4)
C10 C11 H11 118.7
C12 C11 H11 118.7
C11 C12 C7 117.5(3)
C11 C12 P2 114.4(3)
C7 C12 P2 128.0(3)
C14 C13 C18 120.4(4)
C14 C13 P1 119.0(3)
C18 C13 P1 120.6(3)
C15 C14 C13 120.9(4)
C15 C14 H14 119.6
C13 C14 H14 119.6
C16 C15 C14 119.3(5)
C16 C15 H15 120.4
C14 C15 H15 120.4
C15 C16 C17 120.5(4)
C15 C16 H16 119.8
C17 C16 H16 119.8
C16 C17 C18 121.5(5)
C16 C17 H17 119.2
C18 C17 H17 119.2
C17 C18 C13 117.4(4)
C17 C18 P3 122.6(4)
C13 C18 P3 119.9(3)
C20 C19 C21 109.7(4)
C20 C19 P2 109.0(3)
C21 C19 P2 110.5(3)
C20 C19 H19 109.2
C21 C19 H19 109.2
P2 C19 H19 109.2
C19 C20 H20A 109.5
C19 C20 H20B 109.5
H20A C20 H20B 109.5
C19 C20 H20C 109.5
H20A C20 H20C 109.5
H20B C20 H20C 109.5
C19 C21 H21A 109.5
C19 C21 H21B 109.5
H21A C21 H21B 109.5
C19 C21 H21C 109.5
H21A C21 H21C 109.5
H21B C21 H21C 109.5
C23 C22 C24 111.8(3)
C23 C22 P2 112.0(3)
C24 C22 P2 108.6(3)
C23 C22 H22 108.1
C24 C22 H22 108.1
P2 C22 H22 108.1
C22 C23 H23A 109.5
C22 C23 H23B 109.5
H23A C23 H23B 109.5
C22 C23 H23C 109.5
H23A C23 H23C 109.5
H23B C23 H23C 109.5
C22 C24 H24A 109.5
C22 C24 H24B 109.5
H24A C24 H24B 109.5
C22 C24 H24C 109.5
H24A C24 H24C 109.5
H24B C24 H24C 109.5
C29 C28 C30 109.4(6)
C29 C28 P3 108.7(4)
C30 C28 P3 110.2(3)
C29 C28 H28 109.5
C30 C28 H28 109.5
P3 C28 H28 109.5
C28 C29 H29A 109.5
C28 C29 H29B 109.5
H29A C29 H29B 109.5
C28 C29 H29C 109.5
H29A C29 H29C 109.5
H29B C29 H29C 109.5
C28 C30 H30A 109.5
C28 C30 H30B 109.5
H30A C30 H30B 109.5
C28 C30 H30C 109.5
H30A C30 H30C 109.5
H30B C30 H30C 109.5
O1 P1 C1 109.51(17)
O1 P1 C13 114.64(17)
C1 P1 C13 105.49(18)
O1 P1 C7 117.65(16)
C1 P1 C7 104.18(17)
C13 P1 C7 104.23(17)
C12 P2 C22 104.26(18)
C12 P2 C19 107.83(19)
C22 P2 C19 112.66(19)
C12 P2 Au1 109.72(12)
C22 P2 Au1 109.04(13)
C19 P2 Au1 112.94(13)
P2 Au1 Cl1 175.68(4)
C18 P3 C25 109.8(3)
C18 P3 C28 101.8(2)
C25 P3 C28 97.8(3)
C18 P3 C25' 89.1(4)
C28 P3 C25' 114.9(5)
C26 C25 C27 112.7(8)
C26 C25 P3 107.5(5)
C27 C25 P3 116.6(6)
C26 C25 H25 106.5
C27 C25 H25 106.5
P3 C25 H25 106.5
C25 C26 H26A 109.5
C25 C26 H26B 109.5
H26A C26 H26B 109.5
C25 C26 H26C 109.5
H26A C26 H26C 109.5
H26B C26 H26C 109.5
C25 C27 H27A 109.5
C25 C27 H27B 109.5
H27A C27 H27B 109.5
C25 C27 H27C 109.5
H27A C27 H27C 109.5
H27B C27 H27C 109.5
C26' C25' C27' 113.9(12)
C26' C25' P3 108.1(10)
C27' C25' P3 116.0(12)
C26' C25' H25' 106
C27' C25' H25' 106
P3 C25' H25' 106
C25' C26' H26D 109.5
C25' C26' H26E 109.5
H26D C26' H26E 109.5
C25' C26' H26F 109.5
H26D C26' H26F 109.5
H26E C26' H26F 109.5
C25' C27' H27D 109.5
C25' C27' H27E 109.5
H27D C27' H27E 109.5
C25' C27' H27F 109.5
H27D C27' H27F 109.5
H27E C27' H27F 109.5

loop_
_geom_bond_atom_site_label_1
_geom_bond_atom_site_label_2
_geom_bond_distance
C1 C6 1.386(6)
C1 C2 1.392(6)
C1 P1 1.816(4)
C2 C3 1.381(7)
C2 H2 0.95
C3 C4 1.368(8)
C3 H3 0.95
C4 C5 1.368(8)
C4 H4 0.95
C5 C6 1.381(6)
C5 H5 0.95
C6 H6 0.95
C7 C8 1.407(5)
C7 C12 1.416(5)
C7 P1 1.839(4)
C8 C9 1.382(5)
C8 H8 0.95
C9 C10 1.361(6)
C9 H9 0.95
C10 C11 1.385(6)
C10 H10 0.95
C11 C12 1.397(6)
C11 H11 0.95
C12 P2 1.835(4)
C13 C14 1.391(6)
C13 C18 1.413(6)
C13 P1 1.831(4)
C14 C15 1.389(6)
C14 H14 0.95
C15 C16 1.379(7)
C15 H15 0.95
C16 C17 1.388(7)
C16 H16 0.95
C17 C18 1.401(5)
C17 H17 0.95
C18 P3 1.849(5)
C19 C20 1.524(7)
C19 C21 1.535(6)
C19 P2 1.847(4)
C19 H19 1
C20 H20A 0.98
C20 H20B 0.98
C20 H20C 0.98
C21 H21A 0.98
C21 H21B 0.98
C21 H21C 0.98
C22 C23 1.526(6)
C22 C24 1.537(6)
C22 P2 1.836(4)
C22 H22 1
C23 H23A 0.98
C23 H23B 0.98
C23 H23C 0.98
C24 H24A 0.98
C24 H24B 0.98
C24 H24C 0.98
C28 C29 1.514(8)
C28 C30 1.532(8)
C28 P3 1.863(5)
C28 H28 1
C29 H29A 0.98
C29 H29B 0.98
C29 H29C 0.98
C30 H30A 0.98
C30 H30B 0.98
C30 H30C 0.98
O1 P1 1.483(3)
P2 Au1 2.2534(10)
Cl1 Au1 2.2875(11)
P3 C25 1.861(7)
P3 C25' 1.954(11)
C25 C26 1.522(9)
C25 C27 1.523(10)
C25 H25 1
C26 H26A 0.98
C26 H26B 0.98
C26 H26C 0.98
C27 H27A 0.98
C27 H27B 0.98
C27 H27C 0.98
C25' C26' 1.514(13)
C25' C27' 1.520(14)
C25' H25' 1
C26' H26D 0.98
C26' H26E 0.98
C26' H26F 0.98
C27' H27D 0.98
C27' H27E 0.98
C27' H27F 0.98
